data_4305528
loop_
_publ_author_name
'Yi Liu'
'Ling Chen'
'Long-Hua Li'
'Li-Ming Wu'
'Oksana Ya. Zelinska'
'Arthur Mar'

_publ_contact_author_address
; Department of Chemistry
  University of Alberta
  Edmonton, AB
  Canada  T6G 2G2
;
_publ_contact_author_email arthur.mar@ualberta.ca
_publ_contact_author_fax '(780) 492-8231'
_publ_contact_author_name 'Dr. Arthur Mar'
_publ_contact_author_phone '(780) 492-5592'
_publ_section_title
;
Structures and Physical Properties of Rare-Earth Zinc Antimonides
Pr6Zn1+xSb14+yandRE6Zn1+xSb14 (RE= Sm, Gd-Ho)
;
_journal_name_full 'Inorganic Chemistry'
_journal_page_first 11930
_journal_page_last 11941
_journal_paper_doi 10.1021/ic800524d
_journal_volume 47
_journal_year 2008
_chemical_formula_sum 'Gd12 Sb28 Zn3.42'
_chemical_formula_weight 5519.57
_chemical_name_systematic
; 
 ? 
;
_space_group_IT_number 71
_symmetry_cell_setting orthorhombic
_symmetry_space_group_name_Hall '-I 2 2'
_symmetry_space_group_name_H-M 'I m m m'
_atom_sites_solution_primary direct
_atom_sites_solution_secondary difmap
_audit_creation_method 'by CrystalClear-SM 1.3.6 SP3 rc4'
_cell_angle_alpha 90.00
_cell_angle_beta 90.00
_cell_angle_gamma 90.00
_cell_formula_units_Z 1
_cell_length_a 4.1543(12)
_cell_length_b 15.025(5)
_cell_length_c 18.757(6)
_cell_measurement_reflns_used 1740
_cell_measurement_temperature 293(2)
_cell_measurement_theta_max 27.4410
_cell_measurement_theta_min 2.7111
_cell_volume 1170.8(6)
_computing_cell_refinement 'CrystalClear (Rigaku/MSC Inc., 2005)'
_computing_data_collection 'CrystalClear (Rigaku/MSC Inc., 2005)'
_computing_data_reduction 'CrystalClear (Rigaku/MSC Inc., 2005)'
_computing_molecular_graphics 'Bruker SHELXTL'
_computing_publication_material 'Bruker SHELXTL'
_computing_structure_refinement 'SHELXL-97 (Sheldrick, 1997)'
_computing_structure_solution 'SHELXS-97 (Sheldrick, 1990)'
_diffrn_ambient_temperature 293(2)
_diffrn_detector_area_resol_mean 28.5714
_diffrn_measured_fraction_theta_full 0.995
_diffrn_measured_fraction_theta_max 0.995
_diffrn_measurement_device_type 'Bruker P4'
_diffrn_measurement_method '\w scans'
_diffrn_radiation_monochromator graphite
_diffrn_radiation_source 'fine-focus sealed tube'
_diffrn_radiation_type MoK\a
_diffrn_radiation_wavelength 0.71073
_diffrn_reflns_av_R_equivalents 0.0290
_diffrn_reflns_av_sigmaI/netI 0.0195
_diffrn_reflns_limit_h_max 5
_diffrn_reflns_limit_h_min -5
_diffrn_reflns_limit_k_max 19
_diffrn_reflns_limit_k_min -19
_diffrn_reflns_limit_l_max 24
_diffrn_reflns_limit_l_min -18
_diffrn_reflns_number 4654
_diffrn_reflns_theta_full 27.44
_diffrn_reflns_theta_max 27.44
_diffrn_reflns_theta_min 2.17
_exptl_absorpt_coefficient_mu 34.250
_exptl_absorpt_correction_T_max 1.0000
_exptl_absorpt_correction_T_min 0.6443
_exptl_absorpt_correction_type multi-scan
_exptl_crystal_colour grey
_exptl_crystal_density_diffrn 7.828
_exptl_crystal_density_method 'not measured'
_exptl_crystal_description Prism
_exptl_crystal_F_000 2299
_exptl_crystal_size_max 0.0800
_exptl_crystal_size_mid 0.0400
_exptl_crystal_size_min 0.0300
_refine_diff_density_max 3.211
_refine_diff_density_min -1.976
_refine_diff_density_rms 0.286
_refine_ls_extinction_coef 0.00029(2)
_refine_ls_extinction_expression Fc^*^=kFc[1+0.001xFc^2^\l^3^/sin(2\q)]^-1/4^
_refine_ls_extinction_method SHELXL
_refine_ls_goodness_of_fit_ref 1.192
_refine_ls_matrix_type full
_refine_ls_number_parameters 43
_refine_ls_number_reflns 820
_refine_ls_number_restraints 0
_refine_ls_restrained_S_all 1.192
_refine_ls_R_factor_all 0.0241
_refine_ls_R_factor_gt 0.0198
_refine_ls_shift/su_max 0.000
_refine_ls_shift/su_mean 0.000
_refine_ls_structure_factor_coef Fsqd
_refine_ls_weighting_details 'calc w=1/[\s^2^(Fo^2^)+(0.0135P)^2^+34.5709P] where P=(Fo^2^+2Fc^2^)/3'
_refine_ls_weighting_scheme calc
_refine_ls_wR_factor_gt 0.0408
_refine_ls_wR_factor_ref 0.0493
_reflns_number_gt 748
_reflns_number_total 820
_reflns_threshold_expression >2sigma(I)
_cod_data_source_file ic800524d_si_001_2.cif
_cod_data_source_block Gd
_cod_depositor_comments
;
The following automatic conversions were performed:
'_symmetry_cell_setting' value 'Orthorhombic' changed to 'orthorhombic'
according to '/home/saulius/struct/CIF-dictionaries/cif_core.dic'
dictionary named 'cif_core.dic' version 2.4.1 from
2010-06-29.

'_exptl_absorpt_correction_type' value 'Multi-scan' changed
to 'multi-scan' according to
'/home/saulius/struct/CIF-dictionaries/cif_core.dic' dictionary named
'cif_core.dic' version 2.4.1 from 2010-06-29.

Automatic conversion script
Id: cif_fix_enum 1527 2010-12-29 10:47:43Z saulius 
;
_cod_database_code 4305528

loop_
_symmetry_equiv_pos_as_xyz
'x, y, z'
'-x, -y, z'
'-x, y, -z'
'x, -y, -z'
'x+1/2, y+1/2, z+1/2'
'-x+1/2, -y+1/2, z+1/2'
'-x+1/2, y+1/2, -z+1/2'
'x+1/2, -y+1/2, -z+1/2'
'-x, -y, -z'
'x, y, -z'
'x, -y, z'
'-x, y, z'
'-x+1/2, -y+1/2, -z+1/2'
'x+1/2, y+1/2, -z+1/2'
'x+1/2, -y+1/2, z+1/2'
'-x+1/2, y+1/2, z+1/2'

loop_
_atom_site_label
_atom_site_type_symbol
_atom_site_fract_x
_atom_site_fract_y
_atom_site_fract_z
_atom_site_U_iso_or_equiv
_atom_site_adp_type
_atom_site_occupancy
_atom_site_symmetry_multiplicity
_atom_site_calc_flag
_atom_site_refinement_flags
_atom_site_disorder_assembly
_atom_site_disorder_group
Gd1 Gd 0.0000 0.0000 0.32243(4) 0.00925(17) Uani 1 4 d S . .
Gd2 Gd 0.0000 0.13831(3) 0.13640(2) 0.00772(14) Uani 1 2 d S . .
Zn1 Zn 0.0000 0.26247(13) 0.0000 0.0154(7) Uani 0.854(8) 4 d SP . .
Sb1 Sb 0.0000 0.0000 0.0000 0.0284(4) Uani 1 8 d S . .
Sb2 Sb 0.5000 0.5000 0.0000 0.0242(4) Uani 1 8 d S . .
Sb3 Sb 0.0000 0.37020(5) 0.10234(4) 0.01776(18) Uani 1 2 d S . .
Sb4 Sb 0.0000 0.21128(4) 0.30266(3) 0.00895(16) Uani 1 2 d S . .
Sb5 Sb 0.0000 0.34965(6) 0.5000 0.0104(2) Uani 1 4 d S . .
Sb6 Sb 0.5000 0.0000 0.19713(4) 0.00755(19) Uani 1 4 d S . .

loop_
_atom_site_aniso_label
_atom_site_aniso_U_11
_atom_site_aniso_U_22
_atom_site_aniso_U_33
_atom_site_aniso_U_23
_atom_site_aniso_U_13
_atom_site_aniso_U_12
Gd1 0.0088(3) 0.0084(3) 0.0106(3) 0.000 0.000 0.000
Gd2 0.0080(2) 0.0070(2) 0.0082(2) -0.00047(17) 0.000 0.000
Zn1 0.0238(13) 0.0114(10) 0.0110(10) 0.000 0.000 0.000
Sb1 0.0680(13) 0.0088(6) 0.0084(6) 0.000 0.000 0.000
Sb2 0.0202(8) 0.0381(9) 0.0143(7) 0.000 0.000 0.000
Sb3 0.0108(4) 0.0208(4) 0.0216(4) 0.0000(3) 0.000 0.000
Sb4 0.0097(3) 0.0073(3) 0.0099(3) -0.0008(2) 0.000 0.000
Sb5 0.0090(5) 0.0121(4) 0.0101(4) 0.000 0.000 0.000
Sb6 0.0062(4) 0.0078(4) 0.0087(4) 0.000 0.000 0.000

loop_
_atom_type_symbol
_atom_type_description
_atom_type_scat_dispersion_real
_atom_type_scat_dispersion_imag
_atom_type_scat_source
Zn Zn 0.2839 1.4301 'International Tables Vol C Tables 4.2.6.8 and 6.1.1.4'
Sb Sb -0.5866 1.5461 'International Tables Vol C Tables 4.2.6.8 and 6.1.1.4'
Gd Gd -0.1653 3.9035 'International Tables Vol C Tables 4.2.6.8 and 6.1.1.4'

loop_
_geom_angle_atom_site_label_1
_geom_angle_atom_site_label_2
_geom_angle_atom_site_label_3
_geom_angle
_geom_angle_site_symmetry_1
_geom_angle_site_symmetry_3
_geom_angle_publ_flag
Sb6 Gd1 Sb6 82.94(4) 1_455 . ?
Sb6 Gd1 Sb3 139.923(19) 1_455 13 ?
Sb6 Gd1 Sb3 84.25(2) . 13 ?
Sb6 Gd1 Sb3 84.25(2) 1_455 13_455 ?
Sb6 Gd1 Sb3 139.923(19) . 13_455 ?
Sb3 Gd1 Sb3 81.58(3) 13 13_455 ?
Sb6 Gd1 Sb3 84.25(2) 1_455 14_445 ?
Sb6 Gd1 Sb3 139.923(19) . 14_445 ?
Sb3 Gd1 Sb3 127.31(4) 13 14_445 ?
Sb3 Gd1 Sb3 75.67(3) 13_455 14_445 ?
Sb6 Gd1 Sb3 139.923(19) 1_455 14_545 ?
Sb6 Gd1 Sb3 84.25(2) . 14_545 ?
Sb3 Gd1 Sb3 75.67(3) 13 14_545 ?
Sb3 Gd1 Sb3 127.31(4) 13_455 14_545 ?
Sb3 Gd1 Sb3 81.58(3) 14_445 14_545 ?
Sb6 Gd1 Sb4 85.012(13) 1_455 . ?
Sb6 Gd1 Sb4 85.012(13) . . ?
Sb3 Gd1 Sb4 56.100(18) 13 . ?
Sb3 Gd1 Sb4 56.100(18) 13_455 . ?
Sb3 Gd1 Sb4 131.356(18) 14_445 . ?
Sb3 Gd1 Sb4 131.356(18) 14_545 . ?
Sb6 Gd1 Sb4 85.012(13) 1_455 2 ?
Sb6 Gd1 Sb4 85.012(13) . 2 ?
Sb3 Gd1 Sb4 131.356(18) 13 2 ?
Sb3 Gd1 Sb4 131.356(18) 13_455 2 ?
Sb3 Gd1 Sb4 56.100(18) 14_445 2 ?
Sb3 Gd1 Sb4 56.100(18) 14_545 2 ?
Sb4 Gd1 Sb4 166.67(3) . 2 ?
Sb6 Gd1 Sb2 138.529(18) 1_455 5_445 ?
Sb6 Gd1 Sb2 138.529(18) . 5_445 ?
Sb3 Gd1 Sb2 63.653(19) 13 5_445 ?
Sb3 Gd1 Sb2 63.653(19) 13_455 5_445 ?
Sb3 Gd1 Sb2 63.653(19) 14_445 5_445 ?
Sb3 Gd1 Sb2 63.653(19) 14_545 5_445 ?
Sb4 Gd1 Sb2 96.664(16) . 5_445 ?
Sb4 Gd1 Sb2 96.664(16) 2 5_445 ?
Sb6 Gd1 Gd2 49.927(18) 1_455 2 ?
Sb6 Gd1 Gd2 49.927(18) . 2 ?
Sb3 Gd1 Gd2 134.041(18) 13 2 ?
Sb3 Gd1 Gd2 134.041(18) 13_455 2 ?
Sb3 Gd1 Gd2 93.87(2) 14_445 2 ?
Sb3 Gd1 Gd2 93.87(2) 14_545 2 ?
Sb4 Gd1 Gd2 114.11(3) . 2 ?
Sb4 Gd1 Gd2 52.559(16) 2 2 ?
Sb2 Gd1 Gd2 149.223(14) 5_445 2 ?
Sb6 Gd1 Gd2 49.927(18) 1_455 . ?
Sb6 Gd1 Gd2 49.927(18) . . ?
Sb3 Gd1 Gd2 93.87(2) 13 . ?
Sb3 Gd1 Gd2 93.87(2) 13_455 . ?
Sb3 Gd1 Gd2 134.041(18) 14_445 . ?
Sb3 Gd1 Gd2 134.041(18) 14_545 . ?
Sb4 Gd1 Gd2 52.559(16) . . ?
Sb4 Gd1 Gd2 114.11(3) 2 . ?
Sb2 Gd1 Gd2 149.223(14) 5_445 . ?
Gd2 Gd1 Gd2 61.55(3) 2 . ?
Sb6 Gd2 Sb6 82.47(3) 1_455 . ?
Sb6 Gd2 Zn1 132.89(2) 1_455 . ?
Sb6 Gd2 Zn1 132.89(2) . . ?
Sb6 Gd2 Sb4 138.32(3) 1_455 13 ?
Sb6 Gd2 Sb4 84.88(3) . 13 ?
Zn1 Gd2 Sb4 82.85(3) . 13 ?
Sb6 Gd2 Sb4 84.88(3) 1_455 13_455 ?
Sb6 Gd2 Sb4 138.32(3) . 13_455 ?
Zn1 Gd2 Sb4 82.85(3) . 13_455 ?
Sb4 Gd2 Sb4 78.72(3) 13 13_455 ?
Sb6 Gd2 Sb1 82.23(2) 1_455 . ?
Sb6 Gd2 Sb1 82.23(2) . . ?
Zn1 Gd2 Sb1 75.18(4) . . ?
Sb4 Gd2 Sb1 134.901(15) 13 . ?
Sb4 Gd2 Sb1 134.901(15) 13_455 . ?
Sb6 Gd2 Sb5 84.35(2) 1_455 13_455 ?
Sb6 Gd2 Sb5 136.99(2) . 13_455 ?
Zn1 Gd2 Sb5 48.80(2) . 13_455 ?
Sb4 Gd2 Sb5 129.18(2) 13 13_455 ?
Sb4 Gd2 Sb5 80.42(2) 13_455 13_455 ?
Sb1 Gd2 Sb5 55.45(2) . 13_455 ?
Sb6 Gd2 Sb5 136.99(2) 1_455 13 ?
Sb6 Gd2 Sb5 84.35(2) . 13 ?
Zn1 Gd2 Sb5 48.80(2) . 13 ?
Sb4 Gd2 Sb5 80.42(2) 13 13 ?
Sb4 Gd2 Sb5 129.18(2) 13_455 13 ?
Sb1 Gd2 Sb5 55.45(2) . 13 ?
Sb5 Gd2 Sb5 78.00(3) 13_455 13 ?
Sb6 Gd2 Sb4 82.98(2) 1_455 . ?
Sb6 Gd2 Sb4 82.98(2) . . ?
Zn1 Gd2 Sb4 124.53(4) . . ?
Sb4 Gd2 Sb4 56.077(17) 13 . ?
Sb4 Gd2 Sb4 56.077(17) 13_455 . ?
Sb1 Gd2 Sb4 160.29(2) . . ?
Sb5 Gd2 Sb4 135.489(18) 13_455 . ?
Sb5 Gd2 Sb4 135.489(18) 13 . ?
Sb6 Gd2 Sb3 135.548(14) 1_455 . ?
Sb6 Gd2 Sb3 135.548(14) . . ?
Zn1 Gd2 Sb3 43.51(3) . . ?
Sb4 Gd2 Sb3 51.997(19) 13 . ?
Sb4 Gd2 Sb3 51.997(19) 13_455 . ?
Sb1 Gd2 Sb3 118.69(2) . . ?
Sb5 Gd2 Sb3 78.83(2) 13_455 . ?
Sb5 Gd2 Sb3 78.83(2) 13 . ?
Sb4 Gd2 Sb3 81.02(2) . . ?
Sb6 Gd2 Gd1 49.609(16) 1_455 . ?
Sb6 Gd2 Gd1 49.609(16) . . ?
Zn1 Gd2 Gd1 174.68(3) . . ?
Sb4 Gd2 Gd1 93.05(2) 13 . ?
Sb4 Gd2 Gd1 93.05(2) 13_455 . ?
Sb1 Gd2 Gd1 110.14(3) . . ?
Sb5 Gd2 Gd1 133.953(18) 13_455 . ?
Sb5 Gd2 Gd1 133.953(18) 13 . ?
Sb4 Gd2 Gd1 50.15(2) . . ?
Sb3 Gd2 Gd1 131.168(19) . . ?
Sb3 Zn1 Sb3 99.72(8) . 10 ?
Sb3 Zn1 Sb5 113.958(17) . 13_455 ?
Sb3 Zn1 Sb5 113.957(17) 10 13_455 ?
Sb3 Zn1 Sb5 113.957(17) . 13 ?
Sb3 Zn1 Sb5 113.957(17) 10 13 ?
Sb5 Zn1 Sb5 101.92(8) 13_455 13 ?
Sb3 Zn1 Gd2 175.96(7) . 10 ?
Sb3 Zn1 Gd2 76.24(3) 10 10 ?
Sb5 Zn1 Gd2 68.22(3) 13_455 10 ?
Sb5 Zn1 Gd2 68.22(3) 13 10 ?
Sb3 Zn1 Gd2 76.24(3) . . ?
Sb3 Zn1 Gd2 175.96(7) 10 . ?
Sb5 Zn1 Gd2 68.22(3) 13_455 . ?
Sb5 Zn1 Gd2 68.22(3) 13 . ?
Gd2 Zn1 Gd2 107.81(6) 10 . ?
Sb5 Sb1 Sb5 180.00(2) 13 5_444 ?
Sb5 Sb1 Sb5 85.20(3) 13 13_455 ?
Sb5 Sb1 Sb5 94.80(3) 5_444 13_455 ?
Sb5 Sb1 Sb5 94.80(3) 13 5_544 ?
Sb5 Sb1 Sb5 85.20(3) 5_444 5_544 ?
Sb5 Sb1 Sb5 180.00(2) 13_455 5_544 ?
Sb5 Sb1 Gd2 117.653(15) 13 9 ?
Sb5 Sb1 Gd2 62.347(15) 5_444 9 ?
Sb5 Sb1 Gd2 117.653(15) 13_455 9 ?
Sb5 Sb1 Gd2 62.347(15) 5_544 9 ?
Sb5 Sb1 Gd2 62.347(15) 13 . ?
Sb5 Sb1 Gd2 117.653(15) 5_444 . ?
Sb5 Sb1 Gd2 62.347(15) 13_455 . ?
Sb5 Sb1 Gd2 117.653(15) 5_544 . ?
Gd2 Sb1 Gd2 180.000(15) 9 . ?
Sb5 Sb1 Gd2 62.347(15) 13 10 ?
Sb5 Sb1 Gd2 117.653(15) 5_444 10 ?
Sb5 Sb1 Gd2 62.347(15) 13_455 10 ?
Sb5 Sb1 Gd2 117.653(14) 5_544 10 ?
Gd2 Sb1 Gd2 78.17(3) 9 10 ?
Gd2 Sb1 Gd2 101.83(3) . 10 ?
Sb5 Sb1 Gd2 117.653(15) 13 2 ?
Sb5 Sb1 Gd2 62.347(15) 5_444 2 ?
Sb5 Sb1 Gd2 117.653(15) 13_455 2 ?
Sb5 Sb1 Gd2 62.347(15) 5_544 2 ?
Gd2 Sb1 Gd2 101.83(3) 9 2 ?
Gd2 Sb1 Gd2 78.17(3) . 2 ?
Gd2 Sb1 Gd2 180.000(15) 10 2 ?
Gd1 Sb2 Gd1 180.0 5_554 13 ?
Zn1 Sb3 Sb4 101.02(4) . 13 ?
Zn1 Sb3 Sb4 101.02(4) . 13_455 ?
Sb4 Sb3 Sb4 87.71(3) 13 13_455 ?
Zn1 Sb3 Gd1 137.282(19) . 13 ?
Sb4 Sb3 Gd1 62.23(2) 13 13 ?
Sb4 Sb3 Gd1 116.06(3) 13_455 13 ?
Zn1 Sb3 Gd1 137.282(19) . 13_455 ?
Sb4 Sb3 Gd1 116.06(3) 13 13_455 ?
Sb4 Sb3 Gd1 62.23(2) 13_455 13_455 ?
Gd1 Sb3 Gd1 81.58(3) 13 13_455 ?
Zn1 Sb3 Gd2 60.25(4) . . ?
Sb4 Sb3 Gd2 59.412(18) 13 . ?
Sb4 Sb3 Gd2 59.412(18) 13_455 . ?
Gd1 Sb3 Gd2 121.55(2) 13 . ?
Gd1 Sb3 Gd2 121.55(2) 13_455 . ?
Sb3 Sb4 Sb3 87.71(3) 13 13_455 ?
Sb3 Sb4 Sb4 176.63(3) 13 13_455 ?
Sb3 Sb4 Sb4 93.89(2) 13_455 13_455 ?
Sb3 Sb4 Sb4 93.89(2) 13 13 ?
Sb3 Sb4 Sb4 176.63(3) 13_455 13 ?
Sb4 Sb4 Sb4 84.36(4) 13_455 13 ?
Sb3 Sb4 Gd1 61.67(2) 13 . ?
Sb3 Sb4 Gd1 61.67(2) 13_455 . ?
Sb4 Sb4 Gd1 116.59(3) 13_455 . ?
Sb4 Sb4 Gd1 116.59(3) 13 . ?
Sb3 Sb4 Gd2 68.59(3) 13 13 ?
Sb3 Sb4 Gd2 120.91(3) 13_455 13 ?
Sb4 Sb4 Gd2 112.90(3) 13_455 13 ?
Sb4 Sb4 Gd2 62.45(2) 13 13 ?
Gd1 Sb4 Gd2 130.15(2) . 13 ?
Sb3 Sb4 Gd2 120.91(3) 13 13_455 ?
Sb3 Sb4 Gd2 68.59(3) 13_455 13_455 ?
Sb4 Sb4 Gd2 62.45(2) 13_455 13_455 ?
Sb4 Sb4 Gd2 112.90(3) 13 13_455 ?
Gd1 Sb4 Gd2 130.15(2) . 13_455 ?
Gd2 Sb4 Gd2 78.72(3) 13 13_455 ?
Sb3 Sb4 Gd2 115.17(3) 13 . ?
Sb3 Sb4 Gd2 115.17(3) 13_455 . ?
Sb4 Sb4 Gd2 61.47(3) 13_455 . ?
Sb4 Sb4 Gd2 61.47(3) 13 . ?
Gd1 Sb4 Gd2 77.29(2) . . ?
Gd2 Sb4 Gd2 123.923(17) 13 . ?
Gd2 Sb4 Gd2 123.923(17) 13_455 . ?
Zn1 Sb5 Zn1 101.92(8) 13_455 13 ?
Zn1 Sb5 Sb1 171.64(4) 13_455 5 ?
Zn1 Sb5 Sb1 86.44(4) 13 5 ?
Zn1 Sb5 Sb1 86.44(4) 13_455 5_455 ?
Zn1 Sb5 Sb1 171.64(4) 13 5_455 ?
Sb1 Sb5 Sb1 85.20(3) 5 5_455 ?
Zn1 Sb5 Gd2 121.56(3) 13_455 6 ?
Zn1 Sb5 Gd2 62.98(2) 13 6 ?
Sb1 Sb5 Gd2 62.204(15) 5 6 ?
Sb1 Sb5 Gd2 112.68(2) 5_455 6 ?
Zn1 Sb5 Gd2 62.98(2) 13_455 13_455 ?
Zn1 Sb5 Gd2 121.56(3) 13 13_455 ?
Sb1 Sb5 Gd2 112.68(2) 5 13_455 ?
Sb1 Sb5 Gd2 62.204(15) 5_455 13_455 ?
Gd2 Sb5 Gd2 173.71(3) 6 13_455 ?
Zn1 Sb5 Gd2 62.98(2) 13_455 6_455 ?
Zn1 Sb5 Gd2 121.56(3) 13 6_455 ?
Sb1 Sb5 Gd2 112.68(2) 5 6_455 ?
Sb1 Sb5 Gd2 62.204(15) 5_455 6_455 ?
Gd2 Sb5 Gd2 78.00(3) 6 6_455 ?
Gd2 Sb5 Gd2 101.64(3) 13_455 6_455 ?
Zn1 Sb5 Gd2 121.56(3) 13_455 13 ?
Zn1 Sb5 Gd2 62.98(2) 13 13 ?
Sb1 Sb5 Gd2 62.204(15) 5 13 ?
Sb1 Sb5 Gd2 112.68(2) 5_455 13 ?
Gd2 Sb5 Gd2 101.64(3) 6 13 ?
Gd2 Sb5 Gd2 78.00(3) 13_455 13 ?
Gd2 Sb5 Gd2 173.71(3) 6_455 13 ?
Gd1 Sb6 Gd1 82.94(4) 1_655 . ?
Gd1 Sb6 Gd2 135.020(19) 1_655 2 ?
Gd1 Sb6 Gd2 80.46(2) . 2 ?
Gd1 Sb6 Gd2 80.46(2) 1_655 1_655 ?
Gd1 Sb6 Gd2 135.020(19) . 1_655 ?
Gd2 Sb6 Gd2 137.62(4) 2 1_655 ?
Gd1 Sb6 Gd2 80.46(2) 1_655 2_655 ?
Gd1 Sb6 Gd2 135.020(19) . 2_655 ?
Gd2 Sb6 Gd2 82.47(3) 2 2_655 ?
Gd2 Sb6 Gd2 82.52(3) 1_655 2_655 ?
Gd1 Sb6 Gd2 135.020(19) 1_655 . ?
Gd1 Sb6 Gd2 80.46(2) . . ?
Gd2 Sb6 Gd2 82.52(3) 2 . ?
Gd2 Sb6 Gd2 82.47(3) 1_655 . ?
Gd2 Sb6 Gd2 137.62(4) 2_655 . ?

loop_
_geom_bond_atom_site_label_1
_geom_bond_atom_site_label_2
_geom_bond_distance
_geom_bond_site_symmetry_2
_geom_bond_publ_flag
Gd1 Sb6 3.1365(11) 1_455 ?
Gd1 Sb6 3.1365(11) . ?
Gd1 Sb3 3.1795(9) 13 ?
Gd1 Sb3 3.1795(9) 13_455 ?
Gd1 Sb3 3.1795(9) 14_445 ?
Gd1 Sb3 3.1795(9) 14_545 ?
Gd1 Sb4 3.1962(12) . ?
Gd1 Sb4 3.1962(12) 2 ?
Gd1 Sb2 3.3307(13) 5_445 ?
Gd1 Gd2 4.0613(13) 2 ?
Gd1 Gd2 4.0613(13) . ?
Gd2 Sb6 3.1513(8) 1_455 ?
Gd2 Sb6 3.1513(8) . ?
Gd2 Zn1 3.1664(14) . ?
Gd2 Sb4 3.2754(9) 13 ?
Gd2 Sb4 3.2754(9) 13_455 ?
Gd2 Sb1 3.2961(9) . ?
Gd2 Sb5 3.3005(8) 13_455 ?
Gd2 Sb5 3.3005(8) 13 ?
Gd2 Sb4 3.3055(12) . ?
Gd2 Sb3 3.5423(14) . ?
Zn1 Sb3 2.5110(16) . ?
Zn1 Sb3 2.5110(16) 10 ?
Zn1 Sb5 2.6744(15) 13_455 ?
Zn1 Sb5 2.6744(15) 13 ?
Zn1 Gd2 3.1664(14) 10 ?
Sb1 Sb5 3.0689(9) 13 ?
Sb1 Sb5 3.0689(9) 5_444 ?
Sb1 Sb5 3.0689(9) 13_455 ?
Sb1 Sb5 3.0689(9) 5_544 ?
Sb1 Gd2 3.2961(9) 9 ?
Sb1 Gd2 3.2961(9) 10 ?
Sb1 Gd2 3.2961(9) 2 ?
Sb2 Gd1 3.3307(13) 5_554 ?
Sb2 Gd1 3.3307(13) 13 ?
Sb3 Sb4 2.9982(9) 13 ?
Sb3 Sb4 2.9982(9) 13_455 ?
Sb3 Gd1 3.1795(9) 13 ?
Sb3 Gd1 3.1795(9) 13_455 ?
Sb4 Sb3 2.9982(9) 13 ?
Sb4 Sb3 2.9982(9) 13_455 ?
Sb4 Sb4 3.0936(11) 13_455 ?
Sb4 Sb4 3.0936(11) 13 ?
Sb4 Gd2 3.2754(9) 13 ?
Sb4 Gd2 3.2754(9) 13_455 ?
Sb5 Zn1 2.6744(15) 13_455 ?
Sb5 Zn1 2.6744(15) 13 ?
Sb5 Sb1 3.0689(9) 5 ?
Sb5 Sb1 3.0689(9) 5_455 ?
Sb5 Gd2 3.3005(8) 6 ?
Sb5 Gd2 3.3005(8) 13_455 ?
Sb5 Gd2 3.3005(8) 6_455 ?
Sb5 Gd2 3.3005(8) 13 ?
Sb6 Gd1 3.1365(11) 1_655 ?
Sb6 Gd2 3.1513(8) 2 ?
Sb6 Gd2 3.1513(8) 1_655 ?
Sb6 Gd2 3.1513(8) 2_655 ?
